data_4103556
loop_
_publ_author_name
'Diem H. T. Phan'
'Kevin G. M. Kou'
'Vy M. Dong'

_publ_section_title
;
 Enantioselective Desymmetrization of Cyclopropenes by Hydroacylation
;
_journal_name_full 'Journal of the American Chemical Society'
_journal_page_first 16354
_journal_page_last 16355
_journal_paper_doi 10.1021/ja107738a
_journal_volume 132
_journal_year 2010
_chemical_absolute_configuration rmad
_chemical_compound_source 'Synthesized by the authors. See text'
_chemical_formula_moiety 'C18 H18 O2'
_chemical_formula_sum 'C18 H18 O2'
_chemical_formula_weight 266.32
_chemical_name_systematic
;
 ?
;
_space_group_IT_number 4
_symmetry_cell_setting monoclinic
_symmetry_space_group_name_Hall 'P 2yb'
_symmetry_space_group_name_H-M 'P 1 21 1'
_atom_sites_solution_hydrogens geom
_atom_sites_solution_primary direct
_atom_sites_solution_secondary difmap
_audit_creation_method SHELXL-97
_cell_angle_alpha 90
_cell_angle_beta 110.406(1)
_cell_angle_gamma 90
_cell_formula_units_Z 4
_cell_length_a 6.3628(2)
_cell_length_b 37.8917(9)
_cell_length_c 6.4301(2)
_cell_measurement_reflns_used 5918
_cell_measurement_temperature 150
_cell_measurement_theta_max 69.01
_cell_measurement_theta_min 7.35
_cell_volume 1452.99(7)
_computing_cell_refinement 'SAINT V7.68A(Bruker AXS, 2009)'
_computing_data_collection 'APEX2  (Bruker AXS, 2009)'
_computing_data_reduction 'SAINT V7.68A(Bruker AXS, 2009)'
_computing_molecular_graphics 'SHELXTL v6.12 (Bruker AXS, 2001)'
_computing_publication_material 'UdMX (Maris, 2004)'
_computing_structure_refinement 'SHELXL97 (Sheldrick, 2008)'
_computing_structure_solution 'SHELXS97 (Sheldrick, 2008)'
_diffrn_ambient_temperature 150
_diffrn_detector_area_resol_mean 8.3
_diffrn_measured_fraction_theta_full 0.993
_diffrn_measured_fraction_theta_max 0.993
_diffrn_measurement_device_type 'Bruker Microstar'
_diffrn_measurement_method \w
_diffrn_radiation_monochromator 'Helios optics'
_diffrn_radiation_source 'Rotating Anode'
_diffrn_radiation_type CuK\a
_diffrn_radiation_wavelength 1.54178
_diffrn_reflns_av_R_equivalents 0.051
_diffrn_reflns_av_sigmaI/netI 0.0387
_diffrn_reflns_limit_h_max 7
_diffrn_reflns_limit_h_min -7
_diffrn_reflns_limit_k_max 45
_diffrn_reflns_limit_k_min -33
_diffrn_reflns_limit_l_max 7
_diffrn_reflns_limit_l_min -7
_diffrn_reflns_number 27369
_diffrn_reflns_theta_full 69.98
_diffrn_reflns_theta_max 69.98
_diffrn_reflns_theta_min 7.35
_exptl_absorpt_coefficient_mu 0.616
_exptl_absorpt_correction_T_max 0.9817
_exptl_absorpt_correction_T_min 0.8115
_exptl_absorpt_correction_type multi-scan
_exptl_absorpt_process_details 'Sadabs (Sheldrick, 2008)'
_exptl_crystal_colour Colorless
_exptl_crystal_density_diffrn 1.217
_exptl_crystal_density_method 'not measured'
_exptl_crystal_description Block
_exptl_crystal_F_000 568
_exptl_crystal_size_max 0.13
_exptl_crystal_size_mid 0.07
_exptl_crystal_size_min 0.03
_refine_diff_density_max 0.159
_refine_diff_density_min -0.140
_refine_diff_density_rms 0.031
_refine_ls_abs_structure_details 'Flack H D (1983), 1724 Friedel Pairs'
_refine_ls_abs_structure_Flack -0.1(2)
_refine_ls_extinction_method none
_refine_ls_goodness_of_fit_ref 1.042
_refine_ls_hydrogen_treatment constr
_refine_ls_matrix_type full
_refine_ls_number_parameters 368
_refine_ls_number_reflns 4517
_refine_ls_number_restraints 1
_refine_ls_restrained_S_all 1.042
_refine_ls_R_factor_all 0.0486
_refine_ls_R_factor_gt 0.0401
_refine_ls_shift/su_max 0.002
_refine_ls_shift/su_mean 0.000
_refine_ls_structure_factor_coef Fsqd
_refine_ls_weighting_details 'calc w=1/[\s^2^(Fo^2^)+(0.0651P)^2^+0.1404P] where P=(Fo^2^+2Fc^2^)/3'
_refine_ls_weighting_scheme calc
_refine_ls_wR_factor_gt 0.1048
_refine_ls_wR_factor_ref 0.1118
_reflns_number_gt 3946
_reflns_number_total 4517
_reflns_threshold_expression I>2\s(I)
_cod_data_source_file ja107738a_si_006.cif
_cod_data_source_block loug15
_cod_depositor_comments
;
The following automatic conversions were performed:

'_geom_bond_publ_flag' value 'Y' changed to 'y' according to the
built-in table from CIF Core dictionary named 'cif_core.dic' version
2.4.1 from 2010-06-29 (44 times).

'_geom_angle_publ_flag' value 'Y'
changed to 'y' according to the built-in table from CIF Core
dictionary named 'cif_core.dic' version 2.4.1 from 2010-06-29 (66
times).

Automatic conversion script
Id: cif_fix_values 1715 2011-07-08 13:25:40Z adriana 
;
_cod_database_code 4103556

loop_
_symmetry_equiv_pos_as_xyz
'x, y, z'
'-x, y+1/2, -z'

loop_
_atom_site_label
_atom_site_type_symbol
_atom_site_fract_x
_atom_site_fract_y
_atom_site_fract_z
_atom_site_U_iso_or_equiv
_atom_site_adp_type
_atom_site_occupancy
_atom_site_symmetry_multiplicity
_atom_site_calc_flag
_atom_site_refinement_flags
C1A C 0.6730(4) 0.61542(6) 1.0787(3) 0.0398(5) Uani 1 1 d .
C2A C 0.5356(5) 0.63488(7) 1.1858(4) 0.0523(6) Uani 1 1 d .
H2A1 H 0.6015 0.6388 1.3479 0.063 Uiso 1 1 calc R
H2A2 H 0.3719 0.6305 1.1294 0.063 Uiso 1 1 calc R
C3A C 0.6311(4) 0.65559(6) 1.0404(4) 0.0463(5) Uani 1 1 d .
H3A H 0.7602 0.6715 1.1176 0.056 Uiso 1 1 calc R
C4A C 0.4775(4) 0.66739(6) 0.8212(4) 0.0440(5) Uani 1 1 d .
C5A C 0.5592(4) 0.69135(6) 0.6855(4) 0.0396(5) Uani 1 1 d .
C6A C 0.4127(4) 0.70226(6) 0.4740(4) 0.0412(5) Uani 1 1 d .
C7A C 0.4856(4) 0.72438(6) 0.3413(4) 0.0442(5) Uani 1 1 d .
C8A C 0.7054(4) 0.73545(7) 0.4184(4) 0.0526(6) Uani 1 1 d .
H8A H 0.7574 0.7504 0.3278 0.063 Uiso 1 1 calc R
C9A C 0.8533(4) 0.72533(8) 0.6258(4) 0.0547(6) Uani 1 1 d .
H9A H 1.0040 0.7335 0.6764 0.066 Uiso 1 1 calc R
C10A C 0.7799(4) 0.70350(7) 0.7569(4) 0.0475(6) Uani 1 1 d .
H10A H 0.8810 0.6966 0.8984 0.057 Uiso 1 1 calc R
C11A C 0.9089(4) 0.60547(7) 1.2210(4) 0.0527(6) Uani 1 1 d .
H11A H 1.0075 0.6075 1.1336 0.079 Uiso 1 1 calc R
H11B H 0.9109 0.5811 1.2726 0.079 Uiso 1 1 calc R
H11C H 0.9617 0.6213 1.3491 0.079 Uiso 1 1 calc R
C12A C 0.5656(3) 0.59081(6) 0.8898(3) 0.0372(5) Uani 1 1 d .
C13A C 0.6634(4) 0.58542(7) 0.7300(4) 0.0468(5) Uani 1 1 d .
H13A H 0.7958 0.5979 0.7397 0.056 Uiso 1 1 calc R
C14A C 0.5705(5) 0.56216(7) 0.5580(4) 0.0614(7) Uani 1 1 d .
H14A H 0.6396 0.5588 0.4502 0.074 Uiso 1 1 calc R
C15A C 0.3790(5) 0.54377(7) 0.5401(5) 0.0645(8) Uani 1 1 d .
H15A H 0.3149 0.5279 0.4205 0.077 Uiso 1 1 calc R
C16A C 0.2821(4) 0.54874(7) 0.6973(5) 0.0592(7) Uani 1 1 d .
H16A H 0.1506 0.5359 0.6873 0.071 Uiso 1 1 calc R
C17A C 0.3724(4) 0.57205(6) 0.8695(4) 0.0468(5) Uani 1 1 d .
H17A H 0.3015 0.5753 0.9759 0.056 Uiso 1 1 calc R
C18A C 0.3227(5) 0.73494(9) 0.1172(5) 0.0635(7) Uani 1 1 d .
H18A H 0.3963 0.7512 0.0459 0.095 Uiso 1 1 calc R
H18B H 0.1927 0.7466 0.1354 0.095 Uiso 1 1 calc R
H18C H 0.2732 0.7139 0.0246 0.095 Uiso 1 1 calc R
O1A O 0.1974(2) 0.69118(5) 0.3921(3) 0.0514(4) Uani 1 1 d .
H1A H 0.1750 0.6763 0.4787 0.077 Uiso 1 1 calc R
O2A O 0.2817(3) 0.65647(5) 0.7496(3) 0.0544(4) Uani 1 1 d .
C1B C -0.3351(4) 0.92796(6) 0.5817(4) 0.0438(5) Uani 1 1 d .
C2B C -0.4428(5) 0.90844(7) 0.7189(5) 0.0600(7) Uani 1 1 d .
H2B1 H -0.6065 0.9044 0.6541 0.072 Uiso 1 1 calc R
H2B2 H -0.3856 0.9129 0.8807 0.072 Uiso 1 1 calc R
C3B C -0.2954(4) 0.88777(7) 0.6244(5) 0.0528(6) Uani 1 1 d .
H3B H -0.3737 0.8718 0.4968 0.063 Uiso 1 1 calc R
C4B C -0.0727(4) 0.87586(6) 0.7755(4) 0.0497(6) Uani 1 1 d .
C5B C 0.0619(4) 0.85154(6) 0.6956(4) 0.0438(5) Uani 1 1 d .
C6B C 0.2737(4) 0.84038(6) 0.8410(4) 0.0469(6) Uani 1 1 d .
C7B C 0.4078(4) 0.81744(6) 0.7703(4) 0.0494(6) Uani 1 1 d .
C8B C 0.3257(4) 0.80626(8) 0.5546(5) 0.0603(7) Uani 1 1 d .
H8B H 0.4140 0.7905 0.5046 0.072 Uiso 1 1 calc R
C9B C 0.1199(4) 0.81683(9) 0.4056(5) 0.0641(7) Uani 1 1 d .
H9B H 0.0698 0.8087 0.2566 0.077 Uiso 1 1 calc R
C10B C -0.0117(4) 0.83947(7) 0.4768(4) 0.0554(6) Uani 1 1 d .
H10B H -0.1532 0.8469 0.3760 0.067 Uiso 1 1 calc R
C11B C -0.4785(4) 0.93763(7) 0.3477(4) 0.0568(7) Uani 1 1 d .
H11D H -0.5323 0.9619 0.3447 0.085 Uiso 1 1 calc R
H11E H -0.6069 0.9215 0.2954 0.085 Uiso 1 1 calc R
H11F H -0.3894 0.9357 0.2508 0.085 Uiso 1 1 calc R
C12B C -0.1447(4) 0.95276(6) 0.6881(3) 0.0372(5) Uani 1 1 d .
C13B C -0.1248(4) 0.97113(7) 0.8791(4) 0.0498(6) Uani 1 1 d .
H13B H -0.2318 0.9675 0.9494 0.060 Uiso 1 1 calc R
C14B C 0.0487(5) 0.99479(7) 0.9698(5) 0.0627(8) Uani 1 1 d .
H14B H 0.0583 1.0075 1.1003 0.075 Uiso 1 1 calc R
C15B C 0.2063(5) 1.00008(7) 0.8732(6) 0.0668(8) Uani 1 1 d .
H15B H 0.3266 1.0161 0.9369 0.080 Uiso 1 1 calc R
C16B C 0.1885(5) 0.98196(7) 0.6822(6) 0.0630(7) Uani 1 1 d .
H16B H 0.2964 0.9857 0.6131 0.076 Uiso 1 1 calc R
C17B C 0.0150(4) 0.95839(6) 0.5901(4) 0.0482(6) Uani 1 1 d .
H17B H 0.0051 0.9460 0.4587 0.058 Uiso 1 1 calc R
C18B C 0.6341(5) 0.80702(8) 0.9270(5) 0.0631(7) Uani 1 1 d .
H18D H 0.7348 0.8274 0.9565 0.095 Uiso 1 1 calc R
H18E H 0.6947 0.7880 0.8609 0.095 Uiso 1 1 calc R
H18F H 0.6212 0.7988 1.0665 0.095 Uiso 1 1 calc R
O1B O 0.3583(3) 0.85165(5) 1.0530(3) 0.0617(5) Uani 1 1 d .
H1B H 0.2702 0.8664 1.0761 0.093 Uiso 1 1 calc R
O2B O -0.0003(3) 0.88721(5) 0.9691(3) 0.0624(5) Uani 1 1 d .

loop_
_atom_site_aniso_label
_atom_site_aniso_U_11
_atom_site_aniso_U_22
_atom_site_aniso_U_33
_atom_site_aniso_U_23
_atom_site_aniso_U_13
_atom_site_aniso_U_12
C1A 0.0433(11) 0.0356(12) 0.0403(11) 0.0015(9) 0.0143(10) -0.0021(9)
C2A 0.0648(15) 0.0471(14) 0.0498(14) -0.0028(11) 0.0261(12) 0.0021(12)
C3A 0.0566(14) 0.0348(12) 0.0460(12) -0.0022(10) 0.0158(11) -0.0023(10)
C4A 0.0460(13) 0.0346(12) 0.0497(12) -0.0035(9) 0.0147(10) 0.0038(10)
C5A 0.0404(11) 0.0322(11) 0.0429(11) -0.0036(9) 0.0103(9) 0.0042(9)
C6A 0.0369(10) 0.0343(12) 0.0453(12) -0.0056(9) 0.0053(9) 0.0022(9)
C7A 0.0410(11) 0.0429(13) 0.0407(12) 0.0012(10) 0.0039(10) 0.0004(10)
C8A 0.0467(13) 0.0596(16) 0.0460(13) 0.0085(11) 0.0090(11) -0.0040(11)
C9A 0.0373(12) 0.0665(17) 0.0504(14) 0.0093(12) 0.0030(11) -0.0043(12)
C10A 0.0412(12) 0.0499(14) 0.0439(12) 0.0032(11) 0.0054(10) 0.0031(10)
C11A 0.0479(13) 0.0515(15) 0.0483(13) 0.0046(11) 0.0036(11) -0.0059(11)
C12A 0.0349(10) 0.0339(11) 0.0407(11) 0.0041(9) 0.0104(9) 0.0027(9)
C13A 0.0521(13) 0.0449(13) 0.0466(13) 0.0021(10) 0.0212(11) -0.0024(11)
C14A 0.089(2) 0.0489(15) 0.0498(14) -0.0035(12) 0.0294(15) 0.0050(15)
C15A 0.085(2) 0.0408(14) 0.0503(15) -0.0035(11) 0.0008(14) -0.0009(14)
C16A 0.0495(14) 0.0436(14) 0.0690(17) 0.0014(13) 0.0013(13) -0.0096(12)
C17A 0.0394(12) 0.0433(13) 0.0560(14) 0.0028(11) 0.0145(10) -0.0008(10)
C18A 0.0534(15) 0.0676(18) 0.0521(14) 0.0100(13) -0.0035(12) -0.0099(13)
O1A 0.0388(8) 0.0502(10) 0.0554(10) 0.0003(8) 0.0040(7) -0.0058(7)
O2A 0.0469(9) 0.0468(10) 0.0655(11) 0.0049(8) 0.0144(8) -0.0021(8)
C1B 0.0403(11) 0.0388(12) 0.0504(13) -0.0026(10) 0.0136(10) -0.0011(10)
C2B 0.0532(14) 0.0512(15) 0.0822(19) 0.0057(13) 0.0318(14) -0.0061(12)
C3B 0.0478(13) 0.0391(13) 0.0663(16) -0.0027(11) 0.0134(12) -0.0038(11)
C4B 0.0562(14) 0.0341(12) 0.0545(14) 0.0049(10) 0.0137(12) -0.0059(10)
C5B 0.0450(12) 0.0325(11) 0.0481(12) 0.0052(10) 0.0090(10) -0.0058(9)
C6B 0.0495(12) 0.0357(12) 0.0452(12) 0.0077(10) 0.0037(10) -0.0098(10)
C7B 0.0414(12) 0.0410(13) 0.0564(14) 0.0085(11) 0.0053(11) -0.0054(10)
C8B 0.0464(13) 0.0587(17) 0.0672(17) -0.0041(14) 0.0092(13) 0.0028(12)
C9B 0.0504(14) 0.0736(19) 0.0561(15) -0.0120(14) 0.0031(12) 0.0074(14)
C10B 0.0455(12) 0.0538(15) 0.0549(14) 0.0022(12) 0.0021(11) 0.0019(12)
C11B 0.0502(13) 0.0504(15) 0.0571(15) -0.0055(12) 0.0029(12) 0.0045(12)
C12B 0.0398(11) 0.0321(11) 0.0370(10) 0.0040(8) 0.0099(9) 0.0035(9)
C13B 0.0596(14) 0.0455(13) 0.0434(13) -0.0002(11) 0.0167(11) 0.0036(11)
C14B 0.0721(18) 0.0460(15) 0.0524(15) -0.0103(12) -0.0005(13) 0.0027(13)
C15B 0.0491(15) 0.0379(14) 0.092(2) 0.0002(14) -0.0022(14) -0.0049(11)
C16B 0.0489(14) 0.0451(15) 0.097(2) 0.0034(15) 0.0282(15) -0.0040(12)
C17B 0.0483(13) 0.0428(13) 0.0570(13) -0.0004(11) 0.0229(11) 0.0026(11)
C18B 0.0501(14) 0.0539(17) 0.0702(17) 0.0131(14) 0.0021(13) -0.0029(12)
O1B 0.0622(11) 0.0643(13) 0.0449(9) 0.0005(8) 0.0013(8) -0.0015(9)
O2B 0.0770(13) 0.0495(11) 0.0537(10) -0.0009(8) 0.0141(9) 0.0019(9)

loop_
_atom_type_symbol
_atom_type_description
_atom_type_scat_dispersion_real
_atom_type_scat_dispersion_imag
_atom_type_scat_source
C C 0.0181 0.0091 'International Tables Vol C Tables 4.2.6.8 and 6.1.1.4'
H H 0.0000 0.0000 'International Tables Vol C Tables 4.2.6.8 and 6.1.1.4'
O O 0.0492 0.0322 'International Tables Vol C Tables 4.2.6.8 and 6.1.1.4'

loop_
_geom_angle_atom_site_label_1
_geom_angle_atom_site_label_2
_geom_angle_atom_site_label_3
_geom_angle
_geom_angle_publ_flag
C2A C1A C12A 120.7(2) y
C2A C1A C11A 117.7(2) y
C12A C1A C11A 114.43(19) y
C2A C1A C3A 59.27(16) y
C12A C1A C3A 118.63(18) y
C11A C1A C3A 114.92(19) y
C1A C2A C3A 62.56(16) y
C1A C2A H2A1 117.5 ?
C3A C2A H2A1 117.5 ?
C1A C2A H2A2 117.5 ?
C3A C2A H2A2 117.5 ?
H2A1 C2A H2A2 114.6 ?
C4A C3A C2A 118.4(2) y
C4A C3A C1A 117.9(2) y
C2A C3A C1A 58.16(15) y
C4A C3A H3A 116.5 ?
C2A C3A H3A 116.5 ?
C1A C3A H3A 116.5 ?
O2A C4A C5A 120.2(2) y
O2A C4A C3A 119.9(2) y
C5A C4A C3A 119.9(2) y
C10A C5A C6A 118.0(2) y
C10A C5A C4A 122.1(2) y
C6A C5A C4A 119.9(2) y
O1A C6A C7A 117.32(19) y
O1A C6A C5A 121.5(2) y
C7A C6A C5A 121.2(2) y
C8A C7A C6A 118.6(2) y
C8A C7A C18A 122.5(2) y
C6A C7A C18A 118.9(2) y
C7A C8A C9A 121.6(2) y
C7A C8A H8A 119.2 ?
C9A C8A H8A 119.2 ?
C10A C9A C8A 119.5(2) y
C10A C9A H9A 120.2 ?
C8A C9A H9A 120.2 ?
C9A C10A C5A 121.0(2) y
C9A C10A H10A 119.5 ?
C5A C10A H10A 119.5 ?
C1A C11A H11A 109.5 ?
C1A C11A H11B 109.5 ?
H11A C11A H11B 109.5 ?
C1A C11A H11C 109.5 ?
H11A C11A H11C 109.5 ?
H11B C11A H11C 109.5 ?
C17A C12A C13A 117.8(2) y
C17A C12A C1A 122.4(2) y
C13A C12A C1A 119.8(2) y
C14A C13A C12A 120.7(2) y
C14A C13A H13A 119.6 ?
C12A C13A H13A 119.6 ?
C15A C14A C13A 120.8(3) y
C15A C14A H14A 119.6 ?
C13A C14A H14A 119.6 ?
C16A C15A C14A 118.9(2) y
C16A C15A H15A 120.5 ?
C14A C15A H15A 120.5 ?
C15A C16A C17A 120.9(3) y
C15A C16A H16A 119.6 ?
C17A C16A H16A 119.6 ?
C16A C17A C12A 120.9(2) y
C16A C17A H17A 119.6 ?
C12A C17A H17A 119.6 ?
C7A C18A H18A 109.5 ?
C7A C18A H18B 109.5 ?
H18A C18A H18B 109.5 ?
C7A C18A H18C 109.5 ?
H18A C18A H18C 109.5 ?
H18B C18A H18C 109.5 ?
C6A O1A H1A 109.5 ?
C2B C1B C12B 120.5(2) y
C2B C1B C11B 118.0(2) y
C12B C1B C11B 114.5(2) y
C2B C1B C3B 59.20(17) y
C12B C1B C3B 118.62(18) y
C11B C1B C3B 114.8(2) y
C1B C2B C3B 62.51(16) y
C1B C2B H2B1 117.5 ?
C3B C2B H2B1 117.5 ?
C1B C2B H2B2 117.5 ?
C3B C2B H2B2 117.5 ?
H2B1 C2B H2B2 114.6 ?
C4B C3B C2B 118.8(2) y
C4B C3B C1B 118.3(2) y
C2B C3B C1B 58.29(17) y
C4B C3B H3B 116.3 ?
C2B C3B H3B 116.3 ?
C1B C3B H3B 116.3 ?
O2B C4B C5B 120.7(2) y
O2B C4B C3B 119.1(2) y
C5B C4B C3B 120.2(2) y
C10B C5B C6B 118.5(2) y
C10B C5B C4B 121.8(2) y
C6B C5B C4B 119.7(2) y
O1B C6B C7B 116.8(2) y
O1B C6B C5B 121.9(2) y
C7B C6B C5B 121.3(2) y
C8B C7B C6B 117.4(2) y
C8B C7B C18B 122.7(3) y
C6B C7B C18B 119.8(2) y
C7B C8B C9B 123.1(3) y
C7B C8B H8B 118.4 ?
C9B C8B H8B 118.4 ?
C10B C9B C8B 119.1(3) y
C10B C9B H9B 120.5 ?
C8B C9B H9B 120.5 ?
C9B C10B C5B 120.5(2) y
C9B C10B H10B 119.7 ?
C5B C10B H10B 119.7 ?
C1B C11B H11D 109.5 ?
C1B C11B H11E 109.5 ?
H11D C11B H11E 109.5 ?
C1B C11B H11F 109.5 ?
H11D C11B H11F 109.5 ?
H11E C11B H11F 109.5 ?
C13B C12B C17B 118.2(2) y
C13B C12B C1B 122.2(2) y
C17B C12B C1B 119.6(2) y
C12B C13B C14B 121.0(2) y
C12B C13B H13B 119.5 ?
C14B C13B H13B 119.5 ?
C15B C14B C13B 120.5(3) y
C15B C14B H14B 119.8 ?
C13B C14B H14B 119.8 ?
C14B C15B C16B 119.2(3) y
C14B C15B H15B 120.4 ?
C16B C15B H15B 120.4 ?
C15B C16B C17B 120.6(3) y
C15B C16B H16B 119.7 ?
C17B C16B H16B 119.7 ?
C16B C17B C12B 120.5(2) y
C16B C17B H17B 119.8 ?
C12B C17B H17B 119.8 ?
C7B C18B H18D 109.5 ?
C7B C18B H18E 109.5 ?
H18D C18B H18E 109.5 ?
C7B C18B H18F 109.5 ?
H18D C18B H18F 109.5 ?
H18E C18B H18F 109.5 ?
C6B O1B H1B 109.5 ?

loop_
_geom_bond_atom_site_label_1
_geom_bond_atom_site_label_2
_geom_bond_distance
_geom_bond_publ_flag
C1a C2a 1.484(3) y
C1a C12a 1.494(3) y
C1a C11a 1.508(3) y
C1a C3a 1.550(3) y
C2a C3a 1.502(4) y
C2a H2a1 0.9900 ?
C2a H2a2 0.9900 ?
C3a C4a 1.477(3) y
C3a H3a 1.0000 ?
C4a O2a 1.239(3) y
C4a C5a 1.474(3) y
C5a C10a 1.394(3) y
C5a C6a 1.416(3) y
C6a O1a 1.352(3) y
C6a C7a 1.387(3) y
C7a C8a 1.376(3) y
C7a C18a 1.506(3) y
C8a C9a 1.392(3) y
C8a H8a 0.9500 ?
C9a C10a 1.374(4) y
C9a H9a 0.9500 ?
C10a H10a 0.9500 ?
C11a H11a 0.9800 ?
C11a H11b 0.9800 ?
C11a H11c 0.9800 ?
C12a C17a 1.386(3) y
C12a C13a 1.389(3) y
C13a C14a 1.376(4) y
C13a H13a 0.9500 ?
C14a C15a 1.373(4) y
C14a H14a 0.9500 ?
C15a C16a 1.368(4) y
C15a H15a 0.9500 ?
C16a C17a 1.376(4) y
C16a H16a 0.9500 ?
C17a H17a 0.9500 ?
C18a H18a 0.9800 ?
C18a H18b 0.9800 ?
C18a H18c 0.9800 ?
O1a H1a 0.8400 ?
C1b C2b 1.489(4) y
C1b C12b 1.497(3) y
C1b C11b 1.508(3) y
C1b C3b 1.552(3) y
C2b C3b 1.503(4) y
C2b H2b1 0.9900 ?
C2b H2b2 0.9900 ?
C3b C4b 1.482(4) y
C3b H3b 1.0000 ?
C4b O2b 1.243(3) y
C4b C5b 1.468(4) y
C5b C10b 1.396(4) y
C5b C6b 1.411(3) y
C6b O1b 1.348(3) y
C6b C7b 1.401(4) y
C7b C8b 1.368(4) y
C7b C18b 1.494(3) y
C8b C9b 1.385(4) y
C8b H8b 0.9500 ?
C9b C10b 1.383(4) y
C9b H9b 0.9500 ?
C10b H10b 0.9500 ?
C11b H11d 0.9800 ?
C11b H11e 0.9800 ?
C11b H11f 0.9800 ?
C12b C13b 1.379(3) y
C12b C17b 1.386(3) y
C13b C14b 1.383(4) y
C13b H13b 0.9500 ?
C14b C15b 1.366(5) y
C14b H14b 0.9500 ?
C15b C16b 1.376(5) y
C15b H15b 0.9500 ?
C16b C17b 1.382(4) y
C16b H16b 0.9500 ?
C17b H17b 0.9500 ?
C18b H18d 0.9800 ?
C18b H18e 0.9800 ?
C18b H18f 0.9800 ?
O1b H1b 0.8400 ?

loop_
_geom_hbond_atom_site_label_D
_geom_hbond_atom_site_label_H
_geom_hbond_atom_site_label_A
_geom_hbond_distance_DH
_geom_hbond_distance_HA
_geom_hbond_distance_DA
_geom_hbond_angle_DHA
O1A H1A O2A 0.84 1.8 2.538(2) 146
O1B H1B O2B 0.84 1.8 2.540(3) 146.4
